data_7246770
loop_
_publ_author_name
'Klongdee, Fatima'
'Chainok, Kittipong'
'Youngme, Sujittra'
'Boonmak, Jaursup'

_publ_section_title
;
 Variations in the structural composition of pyrazole-3,5-dicarboxylato
 Cu(ii) complexes with 1,2-di(4-pyridyl)ethane synthesized under different
 conditions
;
_journal_issue 25
_journal_name_full CrystEngComm
_journal_page_first 3628
_journal_page_last 3636
_journal_paper_doi 10.1039/D3CE00384A
_journal_volume 25
_journal_year 2023
_chemical_formula_sum 'C22 H16 Cu2 N6 O8'
_chemical_formula_weight 619.49
_space_group_crystal_system monoclinic
_space_group_IT_number 14
_space_group_name_Hall '-P 2ybc'
_space_group_name_H-M_alt 'P 1 21/c 1'
_atom_sites_solution_hydrogens geom
_audit_creation_method SHELXL-2014/7
_audit_update_record
;
2022-11-04 deposited with the CCDC.	2023-05-10 downloaded from the CCDC.
;
_cell_angle_alpha 90
_cell_angle_beta 90.841(4)
_cell_angle_gamma 90
_cell_formula_units_Z 4
_cell_length_a 7.5089(10)
_cell_length_b 10.8500(12)
_cell_length_c 26.819(4)
_cell_measurement_reflns_used 2754
_cell_measurement_temperature 298(2)
_cell_measurement_theta_max 19.758
_cell_measurement_theta_min 2.9525
_cell_volume 2184.8(5)
_computing_cell_refinement 'SAINT v8.34A (Bruker, 2013)'
_computing_data_collection BrukerAPEX2
_computing_data_reduction 'SAINT v8.34A (Bruker, 2013)'
_computing_molecular_graphics SHELXL
_computing_publication_material SHELXL
_computing_structure_refinement 'SHELXL-2014/7 (Sheldrick, 2014)'
_computing_structure_solution 'SHELXL-2014/7 (Sheldrick, 2014)'
_diffrn_ambient_temperature 298(2)
_diffrn_measured_fraction_theta_full 0.999
_diffrn_measured_fraction_theta_max 0.999
_diffrn_measurement_device_type
;
Bruker D8 QUEST PHOTON 100
;
_diffrn_measurement_method '\fand\w scans'
_diffrn_radiation_type MoK\a
_diffrn_radiation_wavelength 0.71073
_diffrn_reflns_av_R_equivalents 0.115
_diffrn_reflns_av_unetI/netI 0.1720
_diffrn_reflns_Laue_measured_fraction_full 0.999
_diffrn_reflns_Laue_measured_fraction_max 0.999
_diffrn_reflns_limit_h_max 9
_diffrn_reflns_limit_h_min -9
_diffrn_reflns_limit_k_max 13
_diffrn_reflns_limit_k_min -12
_diffrn_reflns_limit_l_max 32
_diffrn_reflns_limit_l_min -32
_diffrn_reflns_number 57256
_diffrn_reflns_point_group_measured_fraction_full 0.999
_diffrn_reflns_point_group_measured_fraction_max 0.999
_diffrn_reflns_theta_full 25.242
_diffrn_reflns_theta_max 25.680
_diffrn_reflns_theta_min 2.953
_diffrn_source 'fine-focus sealed tube'
_exptl_absorpt_coefficient_mu 2.014
_exptl_absorpt_correction_T_max 0.7454
_exptl_absorpt_correction_T_min 0.5507
_exptl_absorpt_correction_type multi-scan
_exptl_absorpt_process_details SADABS-2014/5
_exptl_crystal_colour blue
_exptl_crystal_density_diffrn 1.883
_exptl_crystal_description block
_exptl_crystal_F_000 1248
_exptl_crystal_size_max 0.550
_exptl_crystal_size_mid 0.320
_exptl_crystal_size_min 0.020
_refine_diff_density_max 0.695
_refine_diff_density_min -0.906
_refine_diff_density_rms 0.152
_refine_ls_extinction_method none
_refine_ls_goodness_of_fit_ref 1.029
_refine_ls_hydrogen_treatment constr
_refine_ls_matrix_type full
_refine_ls_number_parameters 343
_refine_ls_number_reflns 4137
_refine_ls_number_restraints 104
_refine_ls_restrained_S_all 1.018
_refine_ls_R_factor_all 0.1705
_refine_ls_R_factor_gt 0.0744
_refine_ls_shift/su_max 0.001
_refine_ls_shift/su_mean 0.000
_refine_ls_structure_factor_coef Fsqd
_refine_ls_weighting_details 'w=1/[\s^2^(Fo^2^)+(0.0645P)^2^] where P=(Fo^2^+2Fc^2^)/3'
_refine_ls_weighting_scheme calc
_refine_ls_wR_factor_gt 0.1278
_refine_ls_wR_factor_ref 0.1598
_reflns_Friedel_coverage 0.000
_reflns_number_gt 2243
_reflns_number_total 4137
_reflns_threshold_expression 'I > 2\s(I)'
_cod_data_source_file d3ce00384a2.cif
_cod_data_source_block compound6
_cod_depositor_comments 'Adding full bibliography for 7246767--7246772.cif.'
_cod_original_sg_symbol_H-M 'P 21/c'
_cod_database_code 7246770
_shelx_shelxl_version_number 2014/7
_shelx_space_group_comment
;
The symmetry employed for this shelxl refinement is uniquely defined
by the following loop, which should always be used as a source of
symmetry information in preference to the above space-group names.
They are only intended as comments.
;
_shelx_estimated_absorpt_t_min 0.404
_shelx_estimated_absorpt_t_max 0.961

loop_
_space_group_symop_operation_xyz
'x, y, z'
'-x, y+1/2, -z+1/2'
'-x, -y, -z'
'x, -y-1/2, z-1/2'

loop_
_atom_site_label
_atom_site_type_symbol
_atom_site_fract_x
_atom_site_fract_y
_atom_site_fract_z
_atom_site_U_iso_or_equiv
_atom_site_adp_type
_atom_site_occupancy
_atom_site_site_symmetry_order
_atom_site_calc_flag
_atom_site_refinement_flags_posn
_atom_site_refinement_flags_adp
_atom_site_refinement_flags_occupancy
_atom_site_disorder_assembly
_atom_site_disorder_group
Cu1 Cu 0.38180(12) 0.41323(9) 0.54093(4) 0.0213(3) Uani 1 1 d . . . . .
Cu2 Cu -0.00922(12) 0.48776(9) 0.63351(3) 0.0215(3) Uani 1 1 d . . . . .
O1 O 0.6281(6) 0.4872(5) 0.54114(19) 0.0235(13) Uani 1 1 d . . . . .
O5 O 0.4146(6) 0.2593(4) 0.50234(18) 0.0207(13) Uani 1 1 d . . . . .
O7 O -0.2149(6) 0.3729(5) 0.64978(19) 0.0213(13) Uani 1 1 d . . . . .
O3 O -0.0010(6) 0.5982(5) 0.69208(19) 0.0254(13) Uani 1 1 d . . . . .
O2 O 0.8060(7) 0.6108(5) 0.58731(19) 0.0277(14) Uani 1 1 d . . . . .
O6 O 0.2795(7) 0.0870(5) 0.47758(19) 0.0271(13) Uani 1 1 d . . . . .
N1 N 0.3540(8) 0.5348(6) 0.5918(2) 0.0209(14) Uani 1 1 d . U . . .
N2 N 0.2232(8) 0.5570(6) 0.6242(2) 0.0211(15) Uani 1 1 d . U . . .
N3 N 0.1568(8) 0.3347(6) 0.5544(2) 0.0194(14) Uani 1 1 d . U . . .
O8 O -0.3531(7) 0.2006(5) 0.6255(2) 0.0380(16) Uani 1 1 d . U . . .
O4 O 0.1775(7) 0.7300(5) 0.7331(2) 0.0374(16) Uani 1 1 d . . . . .
N4 N 0.0259(8) 0.3576(6) 0.5861(2) 0.0220(15) Uani 1 1 d . U . . .
N6 N -0.3898(8) 0.4097(6) 0.9339(2) 0.0284(16) Uani 1 1 d . U . . .
H6 H -0.4885 0.4085 0.9498 0.034 Uiso 1 1 calc R U . . .
C7 C 0.1307(9) 0.2229(7) 0.5332(3) 0.0177(16) Uani 1 1 d . U . . .
C9 C -0.0858(9) 0.2625(7) 0.5851(3) 0.0171(16) Uani 1 1 d . U . . .
C1 C 0.6595(10) 0.5650(7) 0.5766(3) 0.0224(18) Uani 1 1 d . U . . .
N5 N 0.5249(9) 0.3849(7) 0.7148(3) 0.0345(19) Uani 1 1 d . . . . .
H5 H 0.6154 0.3694 0.6965 0.041 Uiso 1 1 calc R U . . .
C8 C -0.0298(9) 0.1737(7) 0.5515(3) 0.0200(17) Uani 1 1 d . U . . .
H8 H -0.0848 0.0996 0.5431 0.024 Uiso 1 1 calc R U . . .
C22 C -0.2664(10) 0.3247(8) 0.9454(3) 0.0278(19) Uani 1 1 d . U . . .
H22 H -0.2862 0.2667 0.9702 0.033 Uiso 1 1 calc R U . . .
C10 C -0.2317(10) 0.2762(8) 0.6213(3) 0.0230(18) Uani 1 1 d . U . . .
C4 C 0.2846(9) 0.6320(7) 0.6599(3) 0.0188(17) Uani 1 1 d . U . . .
C6 C 0.2821(10) 0.1845(7) 0.5010(3) 0.0197(17) Uani 1 1 d . U . . .
C2 C 0.5007(9) 0.5944(7) 0.6080(3) 0.0191(16) Uani 1 1 d . U . . .
C3 C 0.4614(10) 0.6588(7) 0.6508(3) 0.024(2) Uani 1 1 d . . . . .
H3 H 0.5371 0.7091 0.6695 0.029 Uiso 1 1 calc R U . . .
C5 C 0.1457(11) 0.6581(8) 0.6986(3) 0.028(2) Uani 1 1 d . . . . .
C20 C -0.0816(10) 0.4109(8) 0.8832(3) 0.0226(19) Uani 1 1 d . . . . .
C21 C -0.1107(10) 0.3253(7) 0.9196(3) 0.0225(19) Uani 1 1 d . . . . .
H21 H -0.0235 0.2670 0.9270 0.027 Uiso 1 1 calc R U . . .
C18 C -0.3676(11) 0.4942(8) 0.8998(3) 0.031(2) Uani 1 1 d . . . . .
H18 H -0.4556 0.5530 0.8939 0.037 Uiso 1 1 calc R U . . .
C19 C -0.2148(11) 0.4957(8) 0.8730(3) 0.032(2) Uani 1 1 d . . . . .
H19 H -0.2002 0.5537 0.8479 0.038 Uiso 1 1 calc R U . . .
C17 C 0.0938(10) 0.4065(8) 0.8548(3) 0.034(2) Uani 1 1 d . . . . .
H17A H 0.1851 0.4485 0.8743 0.040 Uiso 1 1 calc R U . . .
H17B H 0.1301 0.3212 0.8512 0.040 Uiso 1 1 calc R U . . .
C13 C 0.2428(11) 0.4338(8) 0.7725(3) 0.031(2) Uani 1 1 d . . . . .
C12 C 0.2325(12) 0.3433(8) 0.7366(3) 0.041(2) Uani 1 1 d . . . . .
H12 H 0.1287 0.2975 0.7325 0.049 Uiso 1 1 calc R U . . .
C16 C 0.0809(10) 0.4652(8) 0.8037(3) 0.033(2) Uani 1 1 d . . . . .
H16A H 0.0722 0.5540 0.8073 0.040 Uiso 1 1 calc R U . . .
H16B H -0.0261 0.4365 0.7867 0.040 Uiso 1 1 calc R U . . .
C11 C 0.3758(12) 0.3213(9) 0.7071(3) 0.043(3) Uani 1 1 d . . . . .
H11 H 0.3690 0.2625 0.6819 0.052 Uiso 1 1 calc R U . . .
C15 C 0.5394(11) 0.4713(9) 0.7495(3) 0.038(2) Uani 1 1 d . . . . .
H15 H 0.6461 0.5139 0.7534 0.045 Uiso 1 1 calc R U . . .
C14 C 0.4002(11) 0.4985(9) 0.7797(3) 0.036(2) Uani 1 1 d . . . . .
H14 H 0.4106 0.5586 0.8042 0.043 Uiso 1 1 calc R U . . .

loop_
_atom_site_aniso_label
_atom_site_aniso_U_11
_atom_site_aniso_U_22
_atom_site_aniso_U_33
_atom_site_aniso_U_23
_atom_site_aniso_U_13
_atom_site_aniso_U_12
Cu1 0.0098(5) 0.0267(6) 0.0277(6) -0.0067(5) 0.0089(4) -0.0069(5)
Cu2 0.0100(5) 0.0279(6) 0.0268(6) -0.0079(5) 0.0074(4) -0.0045(4)
O1 0.011(3) 0.029(3) 0.031(3) -0.008(3) 0.005(2) -0.010(3)
O5 0.010(3) 0.020(3) 0.032(3) -0.003(3) 0.008(2) -0.005(2)
O7 0.009(3) 0.026(3) 0.029(3) -0.006(3) 0.011(2) -0.006(2)
O3 0.012(3) 0.036(4) 0.028(3) -0.011(3) 0.004(2) -0.002(3)
O2 0.013(3) 0.037(4) 0.034(3) 0.000(3) -0.005(3) -0.010(3)
O6 0.025(3) 0.023(3) 0.033(3) -0.011(3) 0.013(3) -0.002(3)
N1 0.012(3) 0.025(3) 0.025(3) -0.008(3) 0.005(3) -0.004(3)
N2 0.011(3) 0.025(4) 0.028(4) -0.007(3) 0.005(3) -0.003(3)
N3 0.014(3) 0.022(3) 0.023(3) -0.006(3) 0.015(3) -0.002(3)
O8 0.028(3) 0.042(4) 0.044(4) -0.009(3) 0.021(3) -0.019(3)
O4 0.033(4) 0.048(4) 0.031(4) -0.022(3) 0.004(3) 0.000(3)
N4 0.014(3) 0.024(3) 0.028(4) -0.008(3) 0.009(3) -0.005(3)
N6 0.017(4) 0.038(4) 0.031(4) -0.007(4) 0.008(3) 0.000(3)
C7 0.011(3) 0.020(4) 0.022(4) -0.003(3) 0.006(3) -0.001(3)
C9 0.014(3) 0.016(4) 0.022(4) -0.007(3) 0.007(3) -0.005(3)
C1 0.012(4) 0.027(5) 0.029(5) 0.007(4) 0.003(3) 0.002(4)
N5 0.024(4) 0.039(5) 0.040(5) 0.003(4) 0.014(4) 0.020(4)
C8 0.014(4) 0.023(4) 0.022(4) -0.006(3) 0.003(3) -0.006(3)
C22 0.024(4) 0.036(5) 0.023(5) 0.004(4) 0.011(4) -0.003(4)
C10 0.013(4) 0.029(5) 0.028(4) 0.000(4) 0.002(3) 0.002(3)
C4 0.010(4) 0.024(4) 0.022(4) -0.002(3) -0.001(3) 0.002(3)
C6 0.016(4) 0.023(4) 0.020(4) -0.004(4) 0.007(3) 0.001(4)
C2 0.007(3) 0.022(4) 0.028(4) -0.003(4) 0.003(3) -0.007(3)
C3 0.018(5) 0.028(5) 0.027(5) 0.000(4) -0.011(4) -0.009(4)
C5 0.030(5) 0.023(5) 0.029(5) -0.001(4) -0.005(4) 0.006(4)
C20 0.010(4) 0.030(5) 0.028(5) 0.004(4) 0.003(4) 0.006(4)
C21 0.017(5) 0.033(5) 0.018(5) -0.007(4) -0.004(4) 0.001(4)
C18 0.023(5) 0.033(5) 0.038(5) 0.009(5) 0.008(4) 0.003(4)
C19 0.024(5) 0.033(5) 0.039(5) 0.013(5) 0.013(4) 0.004(4)
C17 0.015(4) 0.046(6) 0.040(6) 0.005(5) 0.020(4) 0.003(4)
C13 0.021(5) 0.045(6) 0.026(5) 0.008(4) 0.007(4) 0.012(4)
C12 0.031(6) 0.045(6) 0.048(6) -0.003(5) 0.022(5) -0.010(5)
C16 0.010(4) 0.045(6) 0.044(6) 0.007(5) 0.016(4) 0.007(4)
C11 0.031(6) 0.049(7) 0.050(7) -0.006(5) 0.020(5) -0.008(5)
C15 0.021(5) 0.058(7) 0.035(6) 0.002(5) 0.004(4) 0.002(5)
C14 0.031(5) 0.053(6) 0.025(5) -0.005(5) 0.014(4) 0.004(5)

loop_
_atom_type_symbol
_atom_type_description
_atom_type_scat_dispersion_real
_atom_type_scat_dispersion_imag
_atom_type_scat_source
C C 0.0033 0.0016 'International Tables Vol C Tables 4.2.6.8 and 6.1.1.4'
H H 0.0000 0.0000 'International Tables Vol C Tables 4.2.6.8 and 6.1.1.4'
N N 0.0061 0.0033 'International Tables Vol C Tables 4.2.6.8 and 6.1.1.4'
O O 0.0106 0.0060 'International Tables Vol C Tables 4.2.6.8 and 6.1.1.4'
Cu Cu 0.3201 1.2651 'International Tables Vol C Tables 4.2.6.8 and 6.1.1.4'

loop_
_geom_angle_atom_site_label_1
_geom_angle_atom_site_label_2
_geom_angle_atom_site_label_3
_geom_angle
_geom_angle_site_symmetry_1
_geom_angle_site_symmetry_3
_geom_angle_publ_flag
N1 Cu1 N3 93.8(3) . . ?
N1 Cu1 O5 165.9(2) . . ?
N3 Cu1 O5 80.9(2) . . ?
N1 Cu1 O1 80.4(2) . . ?
N3 Cu1 O1 168.6(2) . . ?
O5 Cu1 O1 102.5(2) . . ?
N2 Cu2 N4 93.9(3) . . ?
N2 Cu2 O3 81.2(2) . . ?
N4 Cu2 O3 165.7(2) . . ?
N2 Cu2 O7 163.9(2) . . ?
N4 Cu2 O7 78.7(2) . . ?
O3 Cu2 O7 102.5(2) . . ?
N2 Cu2 O2 104.3(2) . 1_455 ?
N4 Cu2 O2 99.2(2) . 1_455 ?
O3 Cu2 O2 95.1(2) . 1_455 ?
O7 Cu2 O2 91.00(19) . 1_455 ?
C1 O1 Cu1 114.9(4) . . ?
C6 O5 Cu1 116.4(5) . . ?
C10 O7 Cu2 115.7(5) . . ?
C5 O3 Cu2 115.5(5) . . ?
C1 O2 Cu2 115.0(5) . 1_655 ?
N2 N1 C2 108.0(6) . . ?
N2 N1 Cu1 132.4(5) . . ?
C2 N1 Cu1 117.7(5) . . ?
C4 N2 N1 109.0(6) . . ?
C4 N2 Cu2 116.9(5) . . ?
N1 N2 Cu2 133.5(5) . . ?
N4 N3 C7 109.3(6) . . ?
N4 N3 Cu1 133.8(5) . . ?
C7 N3 Cu1 116.1(5) . . ?
C9 N4 N3 108.3(6) . . ?
C9 N4 Cu2 119.4(5) . . ?
N3 N4 Cu2 132.0(5) . . ?
C18 N6 C22 123.3(7) . . ?
C18 N6 H6 118.4 . . ?
C22 N6 H6 118.4 . . ?
N3 C7 C8 108.2(6) . . ?
N3 C7 C6 112.7(6) . . ?
C8 C7 C6 138.9(7) . . ?
N4 C9 C8 110.8(6) . . ?
N4 C9 C10 112.4(6) . . ?
C8 C9 C10 136.7(7) . . ?
O2 C1 O1 125.9(7) . . ?
O2 C1 C2 119.6(7) . . ?
O1 C1 C2 114.4(7) . . ?
C15 N5 C11 122.5(8) . . ?
C15 N5 H5 118.8 . . ?
C11 N5 H5 118.8 . . ?
C9 C8 C7 103.3(6) . . ?
C9 C8 H8 128.3 . . ?
C7 C8 H8 128.3 . . ?
N6 C22 C21 118.4(8) . . ?
N6 C22 H22 120.8 . . ?
C21 C22 H22 120.8 . . ?
O8 C10 O7 123.1(7) . . ?
O8 C10 C9 123.3(7) . . ?
O7 C10 C9 113.5(7) . . ?
N2 C4 C3 109.0(7) . . ?
N2 C4 C5 111.9(7) . . ?
C3 C4 C5 139.0(7) . . ?
O6 C6 O5 124.3(7) . . ?
O6 C6 C7 121.8(7) . . ?
O5 C6 C7 113.8(7) . . ?
N1 C2 C3 109.1(6) . . ?
N1 C2 C1 111.7(7) . . ?
C3 C2 C1 139.0(7) . . ?
C2 C3 C4 104.9(6) . . ?
C2 C3 H3 127.6 . . ?
C4 C3 H3 127.6 . . ?
O4 C5 O3 125.3(8) . . ?
O4 C5 C4 120.5(8) . . ?
O3 C5 C4 114.2(7) . . ?
C21 C20 C19 118.0(7) . . ?
C21 C20 C17 118.8(7) . . ?
C19 C20 C17 123.2(7) . . ?
C22 C21 C20 120.7(8) . . ?
C22 C21 H21 119.6 . . ?
C20 C21 H21 119.6 . . ?
N6 C18 C19 119.6(8) . . ?
N6 C18 H18 120.2 . . ?
C19 C18 H18 120.2 . . ?
C18 C19 C20 120.0(8) . . ?
C18 C19 H19 120.0 . . ?
C20 C19 H19 120.0 . . ?
C16 C17 C20 113.1(7) . . ?
C16 C17 H17A 109.0 . . ?
C20 C17 H17A 109.0 . . ?
C16 C17 H17B 109.0 . . ?
C20 C17 H17B 109.0 . . ?
H17A C17 H17B 107.8 . . ?
C12 C13 C14 119.8(8) . . ?
C12 C13 C16 120.4(8) . . ?
C14 C13 C16 119.8(8) . . ?
C11 C12 C13 119.6(9) . . ?
C11 C12 H12 120.2 . . ?
C13 C12 H12 120.2 . . ?
C17 C16 C13 111.2(6) . . ?
C17 C16 H16A 109.4 . . ?
C13 C16 H16A 109.4 . . ?
C17 C16 H16B 109.4 . . ?
C13 C16 H16B 109.4 . . ?
H16A C16 H16B 108.0 . . ?
N5 C11 C12 119.2(9) . . ?
N5 C11 H11 120.4 . . ?
C12 C11 H11 120.4 . . ?
N5 C15 C14 121.0(9) . . ?
N5 C15 H15 119.5 . . ?
C14 C15 H15 119.5 . . ?
C15 C14 C13 117.9(9) . . ?
C15 C14 H14 121.0 . . ?
C13 C14 H14 121.0 . . ?

loop_
_geom_bond_atom_site_label_1
_geom_bond_atom_site_label_2
_geom_bond_distance
_geom_bond_site_symmetry_2
_geom_bond_publ_flag
Cu1 N1 1.912(6) . ?
Cu1 N3 1.931(6) . ?
Cu1 O5 1.982(5) . ?
Cu1 O1 2.016(5) . ?
Cu2 N2 1.920(6) . ?
Cu2 N4 1.922(6) . ?
Cu2 O3 1.976(5) . ?
Cu2 O7 2.037(5) . ?
Cu2 O2 2.279(5) 1_455 ?
O1 C1 1.290(9) . ?
O5 C6 1.284(8) . ?
O7 C10 1.303(9) . ?
O3 C5 1.289(9) . ?
O2 C1 1.237(9) . ?
O2 Cu2 2.279(5) 1_655 ?
O6 C6 1.231(8) . ?
N1 N2 1.343(8) . ?
N1 C2 1.343(9) . ?
N2 C4 1.332(9) . ?
N3 N4 1.332(8) . ?
N3 C7 1.351(9) . ?
O8 C10 1.233(9) . ?
O4 C5 1.229(9) . ?
N4 C9 1.329(9) . ?
N6 C18 1.308(10) . ?
N6 C22 1.340(10) . ?
N6 H6 0.8600 . ?
C7 C8 1.413(9) . ?
C7 C6 1.497(10) . ?
C9 C8 1.388(9) . ?
C9 C10 1.482(10) . ?
C1 C2 1.504(10) . ?
N5 C15 1.325(10) . ?
N5 C11 1.329(10) . ?
N5 H5 0.8600 . ?
C8 H8 0.9300 . ?
C22 C21 1.366(10) . ?
C22 H22 0.9300 . ?
C4 C3 1.384(10) . ?
C4 C5 1.510(11) . ?
C2 C3 1.381(10) . ?
C3 H3 0.9300 . ?
C20 C21 1.369(10) . ?
C20 C19 1.384(11) . ?
C20 C17 1.531(10) . ?
C21 H21 0.9300 . ?
C18 C19 1.363(11) . ?
C18 H18 0.9300 . ?
C19 H19 0.9300 . ?
C17 C16 1.514(11) . ?
C17 H17A 0.9700 . ?
C17 H17B 0.9700 . ?
C13 C12 1.377(12) . ?
C13 C14 1.385(12) . ?
C13 C16 1.524(10) . ?
C12 C11 1.366(11) . ?
C12 H12 0.9300 . ?
C16 H16A 0.9700 . ?
C16 H16B 0.9700 . ?
C11 H11 0.9300 . ?
C15 C14 1.363(11) . ?
C15 H15 0.9300 . ?
C14 H14 0.9300 . ?
